data_7711176
loop_
_publ_author_name
'Fraunhofer, Christina'
'Paul, Theresa'
'Oeckler, Oliver'

_publ_section_title
;
 Temperature-dependent Cu and Ag ion mobility and associated changes of
 transport properties in pavonite-type Cu1.4Ag0.4Bi5.4Se9
;
_journal_name_full 'Dalton Transactions'
_journal_paper_doi 10.1039/D2DT01651F
_journal_year 2022
_chemical_formula_sum 'Ag0.8 Bi10.8 Cu2.8 Se18'
_chemical_formula_weight 3942.47
_space_group_crystal_system monoclinic
_space_group_IT_number 12
_space_group_name_Hall '-C 2y'
_space_group_name_H-M_alt 'C 1 2/m 1'
_atom_sites_solution_primary direct
_atom_sites_solution_secondary difmap
_audit_creation_method SHELXL-2017/1
_audit_update_record
;
2021-06-07 deposited with the CCDC.	2022-09-05 downloaded from the CCDC.
;
_cell_angle_alpha 90
_cell_angle_beta 99.501(6)
_cell_angle_gamma 90
_cell_formula_units_Z 1
_cell_length_a 13.6967(10)
_cell_length_b 4.1815(3)
_cell_length_c 15.2646(10)
_cell_measurement_reflns_used 12519
_cell_measurement_temperature 323(2)
_cell_measurement_theta_max 29.815
_cell_measurement_theta_min 2.12
_cell_volume 862.25(11)
_computing_structure_refinement 'SHELXL-2017/1 (Sheldrick, 2017)'
_diffrn_ambient_temperature 323(2)
_diffrn_measured_fraction_theta_full 0.996
_diffrn_measured_fraction_theta_max 0.996
_diffrn_measurement_device_type 'Stoe Stadivari'
_diffrn_radiation_type AgK\a
_diffrn_radiation_wavelength 0.56083
_diffrn_reflns_av_R_equivalents 0.0251
_diffrn_reflns_av_unetI/netI 0.0189
_diffrn_reflns_Laue_measured_fraction_full 0.996
_diffrn_reflns_Laue_measured_fraction_max 0.996
_diffrn_reflns_limit_h_max 16
_diffrn_reflns_limit_h_min -13
_diffrn_reflns_limit_k_max 5
_diffrn_reflns_limit_k_min -5
_diffrn_reflns_limit_l_max 16
_diffrn_reflns_limit_l_min -19
_diffrn_reflns_number 4931
_diffrn_reflns_point_group_measured_fraction_full 0.996
_diffrn_reflns_point_group_measured_fraction_max 0.996
_diffrn_reflns_theta_full 19.664
_diffrn_reflns_theta_max 20.503
_diffrn_reflns_theta_min 2.379
_exptl_absorpt_coefficient_mu 41.236
_exptl_absorpt_correction_T_max 0.0959
_exptl_absorpt_correction_T_min 0.0282
_exptl_absorpt_correction_type multi-scan
_exptl_absorpt_process_details '(Blessing, 1995)'
_exptl_crystal_density_diffrn 7.592
_exptl_crystal_description 'irregular polyhedron'
_exptl_crystal_F_000 1627
_exptl_crystal_size_max 0.080
_exptl_crystal_size_mid 0.078
_exptl_crystal_size_min 0.042
_refine_diff_density_max 3.527
_refine_diff_density_min -1.970
_refine_diff_density_rms 0.417
_refine_ls_extinction_coef 0.00111(12)
_refine_ls_extinction_expression Fc^*^=kFc[1+0.001xFc^2^\l^3^/sin(2\q)]^-1/4^
_refine_ls_extinction_method 'SHELXL-2017/1 (Sheldrick 2017)'
_refine_ls_goodness_of_fit_ref 1.221
_refine_ls_hydrogen_treatment undef
_refine_ls_matrix_type full
_refine_ls_number_parameters 75
_refine_ls_number_reflns 1004
_refine_ls_number_restraints 4
_refine_ls_restrained_S_all 1.218
_refine_ls_R_factor_all 0.0370
_refine_ls_R_factor_gt 0.0306
_refine_ls_shift/su_max 0.000
_refine_ls_shift/su_mean 0.000
_refine_ls_structure_factor_coef Fsqd
_refine_ls_weighting_details 'w=1/[\s^2^(Fo^2^)+(0.0447P)^2^+4.9000P] where P=(Fo^2^+2Fc^2^)/3'
_refine_ls_weighting_scheme calc
_refine_ls_wR_factor_gt 0.0745
_refine_ls_wR_factor_ref 0.0774
_reflns_Friedel_coverage 0.000
_reflns_number_gt 883
_reflns_number_total 1004
_reflns_threshold_expression 'I > 2\s(I)'
_cod_data_source_file d2dt01651f2.cif
_cod_data_source_block CF215A_K3_50
_cod_original_sg_symbol_H-M 'C 2/m'
_cod_original_formula_sum 'Ag0.80 Bi10.80 Cu2.80 Se18'
_cod_database_code 7711176
_shelx_shelxl_version_number 2017/1
_shelx_space_group_comment
;
The symmetry employed for this shelxl refinement is uniquely defined
by the following loop, which should always be used as a source of
symmetry information in preference to the above space-group names.
They are only intended as comments.
;

loop_
_space_group_symop_operation_xyz
'x, y, z'
'-x, y, -z'
'x+1/2, y+1/2, z'
'-x+1/2, y+1/2, -z'
'-x, -y, -z'
'x, -y, z'
'-x+1/2, -y+1/2, -z'
'x+1/2, -y+1/2, z'

loop_
_atom_site_label
_atom_site_type_symbol
_atom_site_fract_x
_atom_site_fract_y
_atom_site_fract_z
_atom_site_U_iso_or_equiv
_atom_site_adp_type
_atom_site_occupancy
_atom_site_site_symmetry_order
_atom_site_calc_flag
_atom_site_refinement_flags_posn
_atom_site_refinement_flags_adp
_atom_site_refinement_flags_occupancy
_atom_site_disorder_assembly
_atom_site_disorder_group
Bi1 Bi 0.45131(4) 0.000000 0.18981(4) 0.0232(2) Uani 0.9428(19) 2 d S T P . .
Cu1 Cu 0.502(5) 0.000000 0.236(5) 0.076(16) Uiso 0.057(2) 2 d S . P . .
Bi2 Bi 0.15172(4) 0.000000 0.06253(4) 0.0249(3) Uani 0.7572(19) 2 d S T P . .
Ag2 Ag 0.15172(4) 0.000000 0.06253(4) 0.0249(3) Uani 0.200(0) 2 d S T P . .
Bi3 Bi 0.24402(5) 0.000000 0.62223(4) 0.0350(2) Uani 1 2 d S T P . .
Se1 Se 0.40253(10) 0.000000 0.36039(9) 0.0216(3) Uani 1 2 d S T P . .
Se2 Se 0.79396(10) 0.000000 0.12470(12) 0.0289(4) Uani 1 2 d S T P . .
Se3 Se 0.13829(10) 0.000000 0.45507(9) 0.0192(3) Uani 1 2 d S T P . .
Se4 Se 0.09505(10) 0.000000 0.22972(10) 0.0237(3) Uani 1 2 d S T P . .
Se5 Se 0.000000 0.500000 0.000000 0.0168(4) Uani 1 4 d S T P . .
Cu3 Cu 0.0231(19) 0.000000 0.560(2) 0.046(9) Uani 0.081(6) 2 d S T P . .
Cu4 Cu 0.4646(12) 0.000000 0.5227(10) 0.069(4) Uani 0.239(7) 2 d S T P . .
Cu5 Cu 0.000000 0.328(3) 0.500000 0.054(3) Uani 0.323(7) 2 d S T P . .

loop_
_atom_site_aniso_label
_atom_site_aniso_U_11
_atom_site_aniso_U_22
_atom_site_aniso_U_33
_atom_site_aniso_U_23
_atom_site_aniso_U_13
_atom_site_aniso_U_12
Bi1 0.0260(4) 0.0226(3) 0.0210(4) 0.000 0.0042(2) 0.000
Bi2 0.0225(4) 0.0225(4) 0.0297(4) 0.000 0.0046(3) 0.000
Ag2 0.0225(4) 0.0225(4) 0.0297(4) 0.000 0.0046(3) 0.000
Bi3 0.0406(4) 0.0355(4) 0.0249(4) 0.000 -0.0067(2) 0.000
Se1 0.0228(7) 0.0218(7) 0.0220(8) 0.000 0.0089(6) 0.000
Se2 0.0192(7) 0.0162(7) 0.0486(10) 0.000 -0.0022(6) 0.000
Se3 0.0208(7) 0.0188(6) 0.0175(7) 0.000 0.0019(5) 0.000
Se4 0.0207(7) 0.0196(7) 0.0285(8) 0.000 -0.0024(6) 0.000
Se5 0.0167(9) 0.0159(8) 0.0176(9) 0.000 0.0021(7) 0.000
Cu3 0.024(13) 0.08(2) 0.037(17) 0.000 0.007(11) 0.000
Cu4 0.070(10) 0.069(10) 0.058(9) 0.000 -0.013(8) 0.000
Cu5 0.022(4) 0.101(9) 0.040(5) 0.000 0.006(3) 0.000

loop_
_atom_type_symbol
_atom_type_description
_atom_type_scat_dispersion_real
_atom_type_scat_dispersion_imag
_atom_type_scat_source
Cu Cu 0.3240 0.8257 'International Tables Vol C Tables 4.2.6.8 and 6.1.1.4'
Se Se 0.2367 1.4831 'International Tables Vol C Tables 4.2.6.8 and 6.1.1.4'
Ag Ag -1.6473 0.7167 'International Tables Vol C Tables 4.2.6.8 and 6.1.1.4'
Bi Bi -1.3494 7.2566 'International Tables Vol C Tables 4.2.6.8 and 6.1.1.4'

loop_
_geom_angle_atom_site_label_1
_geom_angle_atom_site_label_2
_geom_angle_atom_site_label_3
_geom_angle
_geom_angle_site_symmetry_1
_geom_angle_site_symmetry_3
_geom_angle_publ_flag
Cu1 Bi1 Se1 64(4) . . ?
Cu1 Bi1 Se4 54.4(17) . 3 ?
Se1 Bi1 Se4 93.64(4) . 3 ?
Cu1 Bi1 Se4 54.4(17) . 3_545 ?
Se1 Bi1 Se4 93.64(4) . 3_545 ?
Se4 Bi1 Se4 93.63(4) 3 3_545 ?
Cu1 Bi1 Se2 131.9(15) . 3_445 ?
Se1 Bi1 Se2 92.23(4) . 3_445 ?
Se4 Bi1 Se2 173.12(5) 3 3_445 ?
Se4 Bi1 Se2 89.59(3) 3_545 3_445 ?
Cu1 Bi1 Se2 131.9(15) . 3_455 ?
Se1 Bi1 Se2 92.23(4) . 3_455 ?
Se4 Bi1 Se2 89.59(3) 3 3_455 ?
Se4 Bi1 Se2 173.12(5) 3_545 3_455 ?
Se2 Bi1 Se2 86.58(4) 3_445 3_455 ?
Cu1 Bi1 Se5 118(4) . 3_545 ?
Se1 Bi1 Se5 178.69(4) . 3_545 ?
Se4 Bi1 Se5 87.26(3) 3 3_545 ?
Se4 Bi1 Se5 87.26(3) 3_545 3_545 ?
Se2 Bi1 Se5 86.82(3) 3_445 3_545 ?
Se2 Bi1 Se5 86.82(3) 3_455 3_545 ?
Bi1 Cu1 Se4 108(3) . 3 ?
Bi1 Cu1 Se4 108(3) . 3_545 ?
Se4 Cu1 Se4 117(3) 3 3_545 ?
Bi1 Cu1 Se1 98(4) . . ?
Se4 Cu1 Se1 112.0(18) 3 . ?
Se4 Cu1 Se1 112.0(18) 3_545 . ?
Se4 Bi2 Se2 88.51(4) . 3_455 ?
Se4 Bi2 Se2 88.51(4) . 3_445 ?
Se2 Bi2 Se2 91.93(4) 3_455 3_445 ?
Se4 Bi2 Se5 90.48(2) . 1_545 ?
Se2 Bi2 Se5 178.08(3) 3_455 1_545 ?
Se2 Bi2 Se5 89.67(2) 3_445 1_545 ?
Se4 Bi2 Se5 90.48(2) . . ?
Se2 Bi2 Se5 89.67(2) 3_455 . ?
Se2 Bi2 Se5 178.08(3) 3_445 . ?
Se5 Bi2 Se5 88.698(17) 1_545 . ?
Se4 Bi2 Se2 177.89(4) . 5_655 ?
Se2 Bi2 Se2 92.95(4) 3_455 5_655 ?
Se2 Bi2 Se2 92.95(4) 3_445 5_655 ?
Se5 Bi2 Se2 88.01(2) 1_545 5_655 ?
Se5 Bi2 Se2 88.01(2) . 5_655 ?
Se3 Bi3 Se1 79.57(4) . 7_546 ?
Se3 Bi3 Se1 79.57(4) . 7_556 ?
Se1 Bi3 Se1 90.64(4) 7_546 7_556 ?
Se3 Bi3 Se3 82.43(4) . 7_556 ?
Se1 Bi3 Se3 161.93(5) 7_546 7_556 ?
Se1 Bi3 Se3 87.65(3) 7_556 7_556 ?
Se3 Bi3 Se3 82.43(4) . 7_546 ?
Se1 Bi3 Se3 87.65(3) 7_546 7_546 ?
Se1 Bi3 Se3 161.93(5) 7_556 7_546 ?
Se3 Bi3 Se3 88.42(4) 7_556 7_546 ?
Se3 Bi3 Cu3 49.7(5) . . ?
Se1 Bi3 Cu3 50.5(2) 7_546 . ?
Se1 Bi3 Cu3 50.5(2) 7_556 . ?
Se3 Bi3 Cu3 116.9(3) 7_556 . ?
Se3 Bi3 Cu3 116.9(3) 7_546 . ?
Cu4 Se1 Cu5 23.3(3) 5_656 7_556 ?
Cu4 Se1 Cu5 23.3(3) 5_656 3_545 ?
Cu5 Se1 Cu5 34.5(6) 7_556 3_545 ?
Cu4 Se1 Cu4 30.7(8) 5_656 . ?
Cu5 Se1 Cu4 22.6(2) 7_556 . ?
Cu5 Se1 Cu4 22.6(2) 3_545 . ?
Cu4 Se1 Cu1 97.2(19) 5_656 . ?
Cu5 Se1 Cu1 112.0(18) 7_556 . ?
Cu5 Se1 Cu1 112.0(18) 3_545 . ?
Cu4 Se1 Cu1 127.9(19) . . ?
Cu4 Se1 Cu3 55.5(5) 5_656 7_556 ?
Cu5 Se1 Cu3 38.7(6) 7_556 7_556 ?
Cu5 Se1 Cu3 72.9(7) 3_545 7_556 ?
Cu4 Se1 Cu3 58.6(6) . 7_556 ?
Cu1 Se1 Cu3 97.8(12) . 7_556 ?
Cu4 Se1 Cu3 55.5(5) 5_656 7_546 ?
Cu5 Se1 Cu3 72.9(7) 7_556 7_546 ?
Cu5 Se1 Cu3 38.7(6) 3_545 7_546 ?
Cu4 Se1 Cu3 58.6(6) . 7_546 ?
Cu1 Se1 Cu3 97.8(12) . 7_546 ?
Cu3 Se1 Cu3 110.5(11) 7_556 7_546 ?
Cu4 Se1 Bi1 115.9(4) 5_656 . ?
Cu5 Se1 Bi1 129.52(10) 7_556 . ?
Cu5 Se1 Bi1 129.52(9) 3_545 . ?
Cu4 Se1 Bi1 146.6(4) . . ?
Cu1 Se1 Bi1 18.7(19) . . ?
Cu3 Se1 Bi1 107.8(6) 7_556 . ?
Cu3 Se1 Bi1 107.8(6) 7_546 . ?
Cu4 Se1 Bi3 112.9(3) 5_656 7_546 ?
Cu5 Se1 Bi3 114.6(2) 7_556 7_546 ?
Cu5 Se1 Bi3 89.7(2) 3_545 7_546 ?
Cu4 Se1 Bi3 92.1(3) . 7_546 ?
Cu1 Se1 Bi3 122.1(10) . 7_546 ?
Cu3 Se1 Bi3 140.0(6) 7_556 7_546 ?
Cu3 Se1 Bi3 66.3(5) 7_546 7_546 ?
Bi1 Se1 Bi3 110.86(4) . 7_546 ?
Cu4 Se1 Bi3 112.9(3) 5_656 7_556 ?
Cu5 Se1 Bi3 89.7(2) 7_556 7_556 ?
Cu5 Se1 Bi3 114.6(2) 3_545 7_556 ?
Cu4 Se1 Bi3 92.1(3) . 7_556 ?
Cu1 Se1 Bi3 122.1(10) . 7_556 ?
Cu3 Se1 Bi3 66.3(5) 7_556 7_556 ?
Cu3 Se1 Bi3 140.0(6) 7_546 7_556 ?
Bi1 Se1 Bi3 110.86(4) . 7_556 ?
Bi3 Se1 Bi3 90.64(4) 7_546 7_556 ?
Bi2 Se2 Bi2 91.93(4) 3_545 3 ?
Bi2 Se2 Bi1 177.15(4) 3_545 3 ?
Bi2 Se2 Bi1 90.733(13) 3 3 ?
Bi2 Se2 Bi1 90.733(13) 3_545 3_545 ?
Bi2 Se2 Bi1 177.15(4) 3 3_545 ?
Bi1 Se2 Bi1 86.58(4) 3 3_545 ?
Bi2 Se2 Bi2 87.05(4) 3_545 5_655 ?
Bi2 Se2 Bi2 87.05(4) 3 5_655 ?
Bi1 Se2 Bi2 92.09(4) 3 5_655 ?
Bi1 Se2 Bi2 92.09(4) 3_545 5_655 ?
Cu3 Se3 Cu3 46.6(14) 5_556 . ?
Cu3 Se3 Cu5 40.2(5) 5_556 . ?
Cu3 Se3 Cu5 38.9(4) . . ?
Cu3 Se3 Cu5 40.2(5) 5_556 5_556 ?
Cu3 Se3 Cu5 38.9(4) . 5_556 ?
Cu5 Se3 Cu5 65.8(5) . 5_556 ?
Cu3 Se3 Cu4 56.5(3) 5_556 7_546 ?
Cu3 Se3 Cu4 58.9(4) . 7_546 ?
Cu5 Se3 Cu4 87.3(5) . 7_546 ?
Cu5 Se3 Cu4 21.8(3) 5_556 7_546 ?
Cu3 Se3 Cu4 56.5(3) 5_556 7_556 ?
Cu3 Se3 Cu4 58.9(4) . 7_556 ?
Cu5 Se3 Cu4 21.8(3) . 7_556 ?
Cu5 Se3 Cu4 87.3(5) 5_556 7_556 ?
Cu4 Se3 Cu4 108.6(6) 7_546 7_556 ?
Cu3 Se3 Bi3 118.2(8) 5_556 . ?
Cu3 Se3 Bi3 71.6(7) . . ?
Cu5 Se3 Bi3 93.00(4) . . ?
Cu5 Se3 Bi3 93.00(4) 5_556 . ?
Cu4 Se3 Bi3 95.4(3) 7_546 . ?
Cu4 Se3 Bi3 95.4(3) 7_556 . ?
Cu3 Se3 Bi3 124.0(4) 5_556 7_556 ?
Cu3 Se3 Bi3 135.24(10) . 7_556 ?
Cu5 Se3 Bi3 101.8(3) . 7_556 ?
Cu5 Se3 Bi3 164.2(2) 5_556 7_556 ?
Cu4 Se3 Bi3 163.6(3) 7_546 7_556 ?
Cu4 Se3 Bi3 80.0(3) 7_556 7_556 ?
Bi3 Se3 Bi3 97.57(4) . 7_556 ?
Cu3 Se3 Bi3 124.0(4) 5_556 7_546 ?
Cu3 Se3 Bi3 135.24(10) . 7_546 ?
Cu5 Se3 Bi3 164.2(2) . 7_546 ?
Cu5 Se3 Bi3 101.8(3) 5_556 7_546 ?
Cu4 Se3 Bi3 80.0(3) 7_546 7_546 ?
Cu4 Se3 Bi3 163.6(3) 7_556 7_546 ?
Bi3 Se3 Bi3 97.57(4) . 7_546 ?
Bi3 Se3 Bi3 88.42(4) 7_556 7_546 ?
Cu1 Se4 Cu1 117(3) 3_445 3_455 ?
Cu1 Se4 Bi2 104.9(16) 3_445 . ?
Cu1 Se4 Bi2 104.9(16) 3_455 . ?
Cu1 Se4 Bi1 17.4(19) 3_445 3_445 ?
Cu1 Se4 Bi1 106.7(15) 3_455 3_445 ?
Bi2 Se4 Bi1 95.20(4) . 3_445 ?
Cu1 Se4 Bi1 106.7(15) 3_445 3_455 ?
Cu1 Se4 Bi1 17.4(19) 3_455 3_455 ?
Bi2 Se4 Bi1 95.20(4) . 3_455 ?
Bi1 Se4 Bi1 93.63(4) 3_445 3_455 ?
Bi2 Se5 Bi2 180.00(2) 5 1_565 ?
Bi2 Se5 Bi2 88.698(17) 5 5_565 ?
Bi2 Se5 Bi2 91.302(17) 1_565 5_565 ?
Bi2 Se5 Bi2 91.302(17) 5 . ?
Bi2 Se5 Bi2 88.698(17) 1_565 . ?
Bi2 Se5 Bi2 180.0 5_565 . ?
Bi2 Se5 Bi1 93.056(15) 5 3_455 ?
Bi2 Se5 Bi1 86.944(15) 1_565 3_455 ?
Bi2 Se5 Bi1 93.056(15) 5_565 3_455 ?
Bi2 Se5 Bi1 86.944(15) . 3_455 ?
Bi2 Se5 Bi1 86.944(15) 5 7 ?
Bi2 Se5 Bi1 93.056(15) 1_565 7 ?
Bi2 Se5 Bi1 86.944(15) 5_565 7 ?
Bi2 Se5 Bi1 93.056(15) . 7 ?
Bi1 Se5 Bi1 180.0 3_455 7 ?
Cu5 Cu3 Cu5 112.3(19) . 5_556 ?
Cu5 Cu3 Cu3 56.2(9) . 5_556 ?
Cu5 Cu3 Cu3 56.2(9) 5_556 5_556 ?
Cu5 Cu3 Se3 81.0(10) . 5_556 ?
Cu5 Cu3 Se3 81.0(10) 5_556 5_556 ?
Cu3 Cu3 Se3 73.7(16) 5_556 5_556 ?
Cu5 Cu3 Cu4 126.6(17) . 3_445 ?
Cu5 Cu3 Cu4 21.8(4) 5_556 3_445 ?
Cu3 Cu3 Cu4 72.6(9) 5_556 3_445 ?
Se3 Cu3 Cu4 70.5(7) 5_556 3_445 ?
Cu5 Cu3 Cu4 21.8(4) . 3_455 ?
Cu5 Cu3 Cu4 126.6(17) 5_556 3_455 ?
Cu3 Cu3 Cu4 72.6(9) 5_556 3_455 ?
Se3 Cu3 Cu4 70.5(7) 5_556 3_455 ?
Cu4 Cu3 Cu4 133.3(14) 3_445 3_455 ?
Cu5 Cu3 Se3 73.7(9) . . ?
Cu5 Cu3 Se3 73.7(9) 5_556 . ?
Cu3 Cu3 Se3 59.7(14) 5_556 . ?
Se3 Cu3 Se3 133.4(14) 5_556 . ?
Cu4 Cu3 Se3 94.3(9) 3_445 . ?
Cu4 Cu3 Se3 94.3(9) 3_455 . ?
Cu5 Cu3 Cu4 116.3(15) . 7_546 ?
Cu5 Cu3 Cu4 14.8(4) 5_556 7_546 ?
Cu3 Cu3 Cu4 61.9(8) 5_556 7_546 ?
Se3 Cu3 Cu4 95.7(9) 5_556 7_546 ?
Cu4 Cu3 Cu4 31.1(9) 3_445 7_546 ?
Cu4 Cu3 Cu4 134.6(14) 3_455 7_546 ?
Se3 Cu3 Cu4 63.5(7) . 7_546 ?
Cu5 Cu3 Cu4 14.8(4) . 7_556 ?
Cu5 Cu3 Cu4 116.3(15) 5_556 7_556 ?
Cu3 Cu3 Cu4 61.9(8) 5_556 7_556 ?
Se3 Cu3 Cu4 95.7(9) 5_556 7_556 ?
Cu4 Cu3 Cu4 134.6(14) 3_445 7_556 ?
Cu4 Cu3 Cu4 31.1(9) 3_455 7_556 ?
Se3 Cu3 Cu4 63.5(7) . 7_556 ?
Cu4 Cu3 Cu4 116.2(13) 7_546 7_556 ?
Cu5 Cu3 Se1 66.9(4) . 7_556 ?
Cu5 Cu3 Se1 166.5(14) 5_556 7_556 ?
Cu3 Cu3 Se1 121.4(7) 5_556 7_556 ?
Se3 Cu3 Se1 111.7(7) 5_556 7_556 ?
Cu4 Cu3 Se1 166.0(14) 3_445 7_556 ?
Cu4 Cu3 Se1 57.4(3) 3_455 7_556 ?
Se3 Cu3 Se1 93.6(7) . 7_556 ?
Cu4 Cu3 Se1 152.4(12) 7_546 7_556 ?
Cu4 Cu3 Se1 59.4(3) 7_556 7_556 ?
Cu5 Cu3 Se1 166.5(14) . 7_546 ?
Cu5 Cu3 Se1 66.9(4) 5_556 7_546 ?
Cu3 Cu3 Se1 121.4(7) 5_556 7_546 ?
Se3 Cu3 Se1 111.7(7) 5_556 7_546 ?
Cu4 Cu3 Se1 57.4(3) 3_445 7_546 ?
Cu4 Cu3 Se1 166.0(14) 3_455 7_546 ?
Se3 Cu3 Se1 93.6(7) . 7_546 ?
Cu4 Cu3 Se1 59.4(3) 7_546 7_546 ?
Cu4 Cu3 Se1 152.4(12) 7_556 7_546 ?
Se1 Cu3 Se1 110.5(11) 7_556 7_546 ?
Cu5 Cu3 Cu5 128.1(15) . 1_545 ?
Cu5 Cu3 Cu5 15.7(5) 5_556 1_545 ?
Cu3 Cu3 Cu5 71.9(6) 5_556 1_545 ?
Se3 Cu3 Cu5 85.0(6) 5_556 1_545 ?
Cu4 Cu3 Cu5 15.1(5) 3_445 1_545 ?
Cu4 Cu3 Cu5 141.3(13) 3_455 1_545 ?
Se3 Cu3 Cu5 81.0(5) . 1_545 ?
Cu4 Cu3 Cu5 17.7(4) 7_546 1_545 ?
Cu4 Cu3 Cu5 131.4(12) 7_556 1_545 ?
Se1 Cu3 Cu5 160.5(11) 7_556 1_545 ?
Se1 Cu3 Cu5 51.75(10) 7_546 1_545 ?
Cu5 Cu4 Cu5 97(2) 7_556 3_545 ?
Cu5 Cu4 Cu4 48.3(12) 7_556 5_656 ?
Cu5 Cu4 Cu4 48.3(12) 3_545 5_656 ?
Cu5 Cu4 Cu3 39.4(10) 7_556 3 ?
Cu5 Cu4 Cu3 126.8(17) 3_545 3 ?
Cu4 Cu4 Cu3 82.5(9) 5_656 3 ?
Cu5 Cu4 Cu3 126.8(17) 7_556 3_545 ?
Cu5 Cu4 Cu3 39.4(10) 3_545 3_545 ?
Cu4 Cu4 Cu3 82.5(9) 5_656 3_545 ?
Cu3 Cu4 Cu3 133.3(15) 3 3_545 ?
Cu5 Cu4 Se1 84.2(9) 7_556 5_656 ?
Cu5 Cu4 Se1 84.2(9) 3_545 5_656 ?
Cu4 Cu4 Se1 81.3(13) 5_656 5_656 ?
Cu3 Cu4 Se1 67.1(7) 3 5_656 ?
Cu3 Cu4 Se1 67.1(7) 3_545 5_656 ?
Cu5 Cu4 Cu3 111.6(16) 7_556 7_546 ?
Cu5 Cu4 Cu3 25.9(9) 3_545 7_546 ?
Cu4 Cu4 Cu3 66.4(8) 5_656 7_546 ?
Cu3 Cu4 Cu3 148.9(9) 3 7_546 ?
Cu3 Cu4 Cu3 45.4(14) 3_545 7_546 ?
Se1 Cu4 Cu3 106.4(8) 5_656 7_546 ?
Cu5 Cu4 Cu3 25.9(9) 7_556 7_556 ?
Cu5 Cu4 Cu3 111.6(16) 3_545 7_556 ?
Cu4 Cu4 Cu3 66.4(8) 5_656 7_556 ?
Cu3 Cu4 Cu3 45.4(14) 3 7_556 ?
Cu3 Cu4 Cu3 148.9(9) 3_545 7_556 ?
Se1 Cu4 Cu3 106.4(8) 5_656 7_556 ?
Cu3 Cu4 Cu3 116.2(13) 7_546 7_556 ?
Cu5 Cu4 Se1 75.6(9) 7_556 . ?
Cu5 Cu4 Se1 75.6(9) 3_545 . ?
Cu4 Cu4 Se1 68.0(12) 5_656 . ?
Cu3 Cu4 Se1 107.3(8) 3 . ?
Cu3 Cu4 Se1 107.3(8) 3_545 . ?
Se1 Cu4 Se1 149.3(8) 5_656 . ?
Cu3 Cu4 Se1 61.9(7) 7_546 . ?
Cu3 Cu4 Se1 61.9(7) 7_556 . ?
Cu5 Cu4 Se3 166.5(13) 7_556 7_546 ?
Cu5 Cu4 Se3 76.1(9) 3_545 7_546 ?
Cu4 Cu4 Se3 123.4(5) 5_656 7_546 ?
Cu3 Cu4 Se3 152.9(10) 3 7_546 ?
Cu3 Cu4 Se3 53.1(6) 3_545 7_546 ?
Se1 Cu4 Se3 105.9(4) 5_656 7_546 ?
Cu3 Cu4 Se3 57.6(5) 7_546 7_546 ?
Cu3 Cu4 Se3 147.4(9) 7_556 7_546 ?
Se1 Cu4 Se3 91.5(4) . 7_546 ?
Cu5 Cu4 Se3 76.1(9) 7_556 7_556 ?
Cu5 Cu4 Se3 166.5(13) 3_545 7_556 ?
Cu4 Cu4 Se3 123.4(5) 5_656 7_556 ?
Cu3 Cu4 Se3 53.1(6) 3 7_556 ?
Cu3 Cu4 Se3 152.9(10) 3_545 7_556 ?
Se1 Cu4 Se3 105.9(4) 5_656 7_556 ?
Cu3 Cu4 Se3 147.4(9) 7_546 7_556 ?
Cu3 Cu4 Se3 57.6(5) 7_556 7_556 ?
Se1 Cu4 Se3 91.5(4) . 7_556 ?
Se3 Cu4 Se3 108.6(6) 7_546 7_556 ?
Cu4 Cu5 Cu4 83(2) 7_556 3_455 ?
Cu4 Cu5 Cu5 41.7(12) 7_556 5_566 ?
Cu4 Cu5 Cu5 41.7(12) 3_455 5_566 ?
Cu4 Cu5 Cu3 118.8(13) 7_556 5_556 ?
Cu4 Cu5 Cu3 139.3(13) 3_455 5_556 ?
Cu5 Cu5 Cu3 146.2(9) 5_566 5_556 ?
Cu4 Cu5 Cu3 139.3(13) 7_556 . ?
Cu4 Cu5 Cu3 118.8(13) 3_455 . ?
Cu5 Cu5 Cu3 146.2(9) 5_566 . ?
Cu3 Cu5 Cu3 67.7(19) 5_556 . ?
Cu4 Cu5 Se1 81.8(9) 7_556 7_556 ?
Cu4 Cu5 Se1 72.5(9) 3_455 7_556 ?
Cu5 Cu5 Se1 72.8(3) 5_566 7_556 ?
Cu3 Cu5 Se1 139.5(11) 5_556 7_556 ?
Cu3 Cu5 Se1 74.5(9) . 7_556 ?
Cu4 Cu5 Se1 72.5(9) 7_556 3_455 ?
Cu4 Cu5 Se1 81.8(9) 3_455 3_455 ?
Cu5 Cu5 Se1 72.8(3) 5_566 3_455 ?
Cu3 Cu5 Se1 74.5(9) 5_556 3_455 ?
Cu3 Cu5 Se1 139.5(11) . 3_455 ?
Se1 Cu5 Se1 145.5(6) 7_556 3_455 ?
Cu4 Cu5 Se3 161.5(13) 7_556 5_556 ?
Cu4 Cu5 Se3 82.1(10) 3_455 5_556 ?
Cu5 Cu5 Se3 122.9(3) 5_566 5_556 ?
Cu3 Cu5 Se3 67.4(9) 5_556 5_556 ?
Cu3 Cu5 Se3 58.8(9) . 5_556 ?
Se1 Cu5 Se3 104.54(12) 7_556 5_556 ?
Se1 Cu5 Se3 94.07(10) 3_455 5_556 ?
Cu4 Cu5 Se3 82.1(10) 7_556 . ?
Cu4 Cu5 Se3 161.5(13) 3_455 . ?
Cu5 Cu5 Se3 122.9(3) 5_566 . ?
Cu3 Cu5 Se3 58.8(9) 5_556 . ?
Cu3 Cu5 Se3 67.4(9) . . ?
Se1 Cu5 Se3 94.07(10) 7_556 . ?
Se1 Cu5 Se3 104.54(12) 3_455 . ?
Se3 Cu5 Se3 114.2(5) 5_556 . ?
Cu4 Cu5 Cu5 138.3(12) 7_556 5_556 ?
Cu4 Cu5 Cu5 138.3(12) 3_455 5_556 ?
Cu5 Cu5 Cu5 180.000(12) 5_566 5_556 ?
Cu3 Cu5 Cu5 33.8(9) 5_556 5_556 ?
Cu3 Cu5 Cu5 33.8(9) . 5_556 ?
Se1 Cu5 Cu5 107.2(3) 7_556 5_556 ?
Se1 Cu5 Cu5 107.2(3) 3_455 5_556 ?
Se3 Cu5 Cu5 57.1(3) 5_556 5_556 ?
Se3 Cu5 Cu5 57.1(3) . 5_556 ?
Cu4 Cu5 Cu3 50.8(13) 7_556 1_565 ?
Cu4 Cu5 Cu3 38.1(13) 3_455 1_565 ?
Cu5 Cu5 Cu3 18.1(6) 5_566 1_565 ?
Cu3 Cu5 Cu3 164.3(5) 5_556 1_565 ?
Cu3 Cu5 Cu3 128.1(15) . 1_565 ?
Se1 Cu5 Cu3 55.3(6) 7_556 1_565 ?
Se1 Cu5 Cu3 90.3(7) 3_455 1_565 ?
Se3 Cu5 Cu3 118.6(5) 5_556 1_565 ?
Se3 Cu5 Cu3 123.6(5) . 1_565 ?
Cu5 Cu5 Cu3 161.9(6) 5_556 1_565 ?
Cu4 Cu5 Cu3 38.1(12) 7_556 5_566 ?
Cu4 Cu5 Cu3 50.8(13) 3_455 5_566 ?
Cu5 Cu5 Cu3 18.1(6) 5_566 5_566 ?
Cu3 Cu5 Cu3 128.1(15) 5_556 5_566 ?
Cu3 Cu5 Cu3 164.3(5) . 5_566 ?
Se1 Cu5 Cu3 90.3(7) 7_556 5_566 ?
Se1 Cu5 Cu3 55.3(6) 3_455 5_566 ?
Se3 Cu5 Cu3 123.6(5) 5_556 5_566 ?
Se3 Cu5 Cu3 118.6(5) . 5_566 ?
Cu5 Cu5 Cu3 161.9(6) 5_556 5_566 ?
Cu3 Cu5 Cu3 36.2(11) 1_565 5_566 ?

loop_
_geom_bond_atom_site_label_1
_geom_bond_atom_site_label_2
_geom_bond_distance
_geom_bond_site_symmetry_2
_geom_bond_publ_flag
Bi1 Cu1 0.90(8) . ?
Bi1 Se1 2.7930(14) . ?
Bi1 Se4 2.8675(10) 3 ?
Bi1 Se4 2.8675(10) 3_545 ?
Bi1 Se2 3.0490(11) 3_445 ?
Bi1 Se2 3.0490(11) 3_455 ?
Bi1 Se5 3.0785(6) 3_545 ?
Cu1 Se4 2.45(3) 3 ?
Cu1 Se4 2.45(3) 3_545 ?
Cu1 Se1 2.52(6) . ?
Bi2 Se4 2.7875(16) . ?
Bi2 Se2 2.9081(11) 3_455 ?
Bi2 Se2 2.9081(11) 3_445 ?
Bi2 Se5 2.9909(5) 1_545 ?
Bi2 Se5 2.9909(5) . ?
Bi2 Se2 3.0697(18) 5_655 ?
Bi3 Se3 2.7181(15) . ?
Bi3 Se1 2.9404(10) 7_546 ?
Bi3 Se1 2.9404(10) 7_556 ?
Bi3 Se3 2.9983(10) 7_556 ?
Bi3 Se3 2.9983(10) 7_546 ?
Bi3 Cu3 3.02(3) . ?
Se1 Cu4 2.329(14) 5_656 ?
Se1 Cu5 2.430(4) 7_556 ?
Se1 Cu5 2.430(4) 3_545 ?
Se1 Cu4 2.484(14) . ?
Se1 Cu3 2.545(17) 7_556 ?
Se1 Cu3 2.545(17) 7_546 ?
Se3 Cu3 2.18(3) 5_556 ?
Se3 Cu3 2.43(3) . ?
Se3 Cu5 2.523(8) . ?
Se3 Cu5 2.523(8) 5_556 ?
Se3 Cu4 2.575(10) 7_546 ?
Se3 Cu4 2.575(10) 7_556 ?
Cu3 Cu5 1.65(2) . ?
Cu3 Cu5 1.65(2) 5_556 ?
Cu3 Cu3 1.84(6) 5_556 ?
Cu3 Cu4 2.277(12) 3_445 ?
Cu3 Cu4 2.277(12) 3_455 ?
Cu3 Cu4 2.463(17) 7_546 ?
Cu3 Cu4 2.463(17) 7_556 ?
Cu3 Cu5 2.957(17) 1_545 ?
Cu4 Cu5 0.965(11) 7_556 ?
Cu4 Cu5 0.965(11) 3_545 ?
Cu4 Cu4 1.28(4) 5_656 ?
Cu5 Cu5 1.44(3) 5_566 ?
Cu5 Cu5 2.74(3) 5_556 ?
